data_1559760
loop_
_publ_author_name
'Millward, Makenzie J.'
'Ellis, Emily'
'Ward, John W.'
'Clayden, Jonathan'

_publ_section_title
;
 Hydantoin-bridged medium ring scaffolds by migratory insertion of
 urea-tethered nitrile anions into aromatic C-N bonds.
;
_journal_issue 6
_journal_name_full 'Chemical science'
_journal_page_first 2091
_journal_page_last 2096
_journal_paper_doi 10.1039/d0sc06188c
_journal_volume 12
_journal_year 2020
_chemical_formula_moiety 'C13 H15 N3 O2'
_chemical_formula_sum 'C13 H15 N3 O2'
_chemical_formula_weight 245.28
_space_group_crystal_system orthorhombic
_space_group_IT_number 61
_space_group_name_Hall '-P 2ac 2ab'
_space_group_name_H-M_alt 'P b c a'
_atom_sites_solution_hydrogens mixed
_atom_sites_solution_primary dual
_audit_creation_date 2019-01-30
_audit_creation_method
;
Olex2 1.2
(compiled 2018.05.29 svn.r3508 for OlexSys, GUI svn.r5506)
;
_audit_update_record
;
2020-03-30 deposited with the CCDC.	2020-12-11 downloaded from the CCDC.
;
_cell_angle_alpha 90
_cell_angle_beta 90
_cell_angle_gamma 90
_cell_formula_units_Z 8
_cell_length_a 13.4226(6)
_cell_length_b 7.6316(4)
_cell_length_c 22.4832(11)
_cell_measurement_reflns_used 3972
_cell_measurement_temperature 100(2)
_cell_measurement_theta_max 27.91
_cell_measurement_theta_min 2.36
_cell_volume 2303.09(19)
_computing_cell_refinement 'SAINT V8.38A (Bruker, 2016)'
_computing_data_collection 'Bruker Apex suite'
_computing_data_reduction 'SAINT V8.38A (Bruker, 2016)'
_computing_molecular_graphics 'Olex2 (Dolomanov et al., 2009)'
_computing_publication_material 'Olex2 (Dolomanov et al., 2009)'
_computing_structure_refinement 'ShelXL (Sheldrick, 2015)'
_computing_structure_solution 'ShelXT (Sheldrick, 2015)'
_diffrn_ambient_temperature 100(2)
_diffrn_detector 'Bruker area detector'
_diffrn_detector_type 'CCD area detector'
_diffrn_measured_fraction_theta_full 1.000
_diffrn_measured_fraction_theta_max 0.999
_diffrn_measurement_device 'Bruker Apex II kappa CCD area detector'
_diffrn_measurement_device_type 'Bruker APEX-II CCD'
_diffrn_measurement_method '\f and \w scans'
_diffrn_radiation_monochromator graphite
_diffrn_radiation_type MoK\a
_diffrn_radiation_wavelength 0.71073
_diffrn_reflns_av_R_equivalents 0.0432
_diffrn_reflns_av_unetI/netI 0.0251
_diffrn_reflns_Laue_measured_fraction_full 1.000
_diffrn_reflns_Laue_measured_fraction_max 0.999
_diffrn_reflns_limit_h_max 17
_diffrn_reflns_limit_h_min -17
_diffrn_reflns_limit_k_max 10
_diffrn_reflns_limit_k_min -10
_diffrn_reflns_limit_l_max 28
_diffrn_reflns_limit_l_min -29
_diffrn_reflns_number 19730
_diffrn_reflns_point_group_measured_fraction_full 1.000
_diffrn_reflns_point_group_measured_fraction_max 0.999
_diffrn_reflns_theta_full 25.242
_diffrn_reflns_theta_max 27.985
_diffrn_reflns_theta_min 1.812
_diffrn_source 'fine-focus sealed tube'
_diffrn_standards_number 0
_exptl_absorpt_coefficient_mu 0.098
_exptl_absorpt_correction_T_max 0.7456
_exptl_absorpt_correction_T_min 0.6538
_exptl_absorpt_correction_type multi-scan
_exptl_absorpt_process_details
'SADABS-2016/2 (Bruker,2016/2) was used for absorption correction. wR2(int) was 0.0631 before and 0.0500 after correction. The Ratio of minimum to maximum transmission is 0.8769. The \l/2 correction factor is Not present.'
_exptl_crystal_colour colourless
_exptl_crystal_colour_primary colourless
_exptl_crystal_density_diffrn 1.415
_exptl_crystal_description block
_exptl_crystal_F_000 1040
_exptl_crystal_recrystallization_method 'Re-crystallisation from solvent: CHCl3:Et2O'
_exptl_crystal_size_max 0.461
_exptl_crystal_size_mid 0.284
_exptl_crystal_size_min 0.24
_refine_diff_density_max 0.334
_refine_diff_density_min -0.253
_refine_diff_density_rms 0.049
_refine_ls_extinction_method none
_refine_ls_goodness_of_fit_ref 1.047
_refine_ls_hydrogen_treatment mixed
_refine_ls_matrix_type full
_refine_ls_number_parameters 169
_refine_ls_number_reflns 2763
_refine_ls_number_restraints 0
_refine_ls_restrained_S_all 1.047
_refine_ls_R_factor_all 0.0543
_refine_ls_R_factor_gt 0.0413
_refine_ls_shift/su_max 0.001
_refine_ls_shift/su_mean 0.000
_refine_ls_structure_factor_coef Fsqd
_refine_ls_weighting_details 'w=1/[\s^2^(Fo^2^)+(0.0440P)^2^+1.2905P] where P=(Fo^2^+2Fc^2^)/3'
_refine_ls_weighting_scheme calc
_refine_ls_wR_factor_gt 0.0977
_refine_ls_wR_factor_ref 0.1046
_reflns_Friedel_coverage 0.000
_reflns_number_gt 2249
_reflns_number_total 2763
_reflns_threshold_expression 'I > 2\s(I)'
_cod_data_source_file d0sc06188c2.cif
_cod_data_source_block testo1
_cod_depositor_comments
;Adding full bibliography for 1559758--1559767.cif.

 Adding full bibliography for 1559758--1559767.cif.
;
_cod_database_code 1559760
_shelx_shelxl_version_number 2017/1
_shelx_space_group_comment
;
The symmetry employed for this shelxl refinement is uniquely defined
by the following loop, which should always be used as a source of
symmetry information in preference to the above space-group names.
They are only intended as comments.
;
_shelx_estimated_absorpt_t_max 0.977
_shelx_estimated_absorpt_t_min 0.956
_olex2_refinement_description
;
1. Fixed Uiso
 At 1.2 times of:
  All C(H) groups, All C(H,H) groups
 At 1.5 times of:
  All C(H,H,H) groups
2.a Secondary CH2 refined with riding coordinates:
 C12(H12A,H12B), C13(H13A,H13B)
2.b Aromatic/amide H refined with riding coordinates:
 C7(H7), C8(H8), C9(H9), C10(H10)
2.c Idealised Me refined as rotating group:
 C4(H4A,H4B,H4C), C5(H5A,H5B,H5C)
;
_olex2_submission_special_instructions 'No special instructions were received'

loop_
_space_group_symop_operation_xyz
'x, y, z'
'-x+1/2, -y, z+1/2'
'-x, y+1/2, -z+1/2'
'x+1/2, -y+1/2, -z'
'-x, -y, -z'
'x-1/2, y, -z-1/2'
'x, -y-1/2, z-1/2'
'-x-1/2, y-1/2, z'

loop_
_atom_site_label
_atom_site_type_symbol
_atom_site_fract_x
_atom_site_fract_y
_atom_site_fract_z
_atom_site_U_iso_or_equiv
_atom_site_adp_type
_atom_site_occupancy
_atom_site_site_symmetry_order
_atom_site_calc_flag
_atom_site_refinement_flags_posn
_atom_site_refinement_flags_adp
_atom_site_refinement_flags_occupancy
_atom_site_disorder_assembly
_atom_site_disorder_group
O1 O 0.62233(8) 0.38847(14) 0.57578(5) 0.0211(2) Uani 1 1 d . . . . .
O2 O 0.41715(9) 0.84783(14) 0.52343(5) 0.0231(3) Uani 1 1 d . . . . .
N1 N 0.55111(9) 0.65604(15) 0.55036(5) 0.0161(3) Uani 1 1 d . . . . .
N2 N 0.46241(8) 0.46118(14) 0.60307(5) 0.0138(2) Uani 1 1 d . . . . .
N3 N 0.49515(9) 0.87081(15) 0.61624(5) 0.0171(3) Uani 1 1 d . . . . .
C1 C 0.55124(10) 0.49086(17) 0.57724(6) 0.0147(3) Uani 1 1 d . . . . .
C2 C 0.39337(10) 0.61036(17) 0.59920(6) 0.0134(3) Uani 1 1 d . . . . .
C3 C 0.46196(10) 0.74963(17) 0.56927(6) 0.0150(3) Uani 1 1 d . . . . .
C4 C 0.43345(11) 0.29033(18) 0.62549(7) 0.0216(3) Uani 1 1 d . . . . .
H4A H 0.392753 0.230051 0.595634 0.032 Uiso 1 1 calc GR . . . .
H4B H 0.394788 0.304708 0.662139 0.032 Uiso 1 1 calc GR . . . .
H4C H 0.493232 0.220831 0.633822 0.032 Uiso 1 1 calc GR . . . .
C5 C 0.29887(11) 0.56377(19) 0.56585(6) 0.0191(3) Uani 1 1 d . . . . .
H5A H 0.316171 0.507605 0.528037 0.029 Uiso 1 1 calc GR . . . .
H5B H 0.260478 0.670565 0.558059 0.029 Uiso 1 1 calc GR . . . .
H5C H 0.258848 0.483024 0.589890 0.029 Uiso 1 1 calc GR . . . .
C6 C 0.37617(10) 0.69054(17) 0.66026(6) 0.0143(3) Uani 1 1 d . . . . .
C7 C 0.31261(10) 0.63799(18) 0.70515(6) 0.0179(3) Uani 1 1 d . . . . .
H7 H 0.266990 0.544535 0.699039 0.022 Uiso 1 1 calc R . . . .
C8 C 0.31680(11) 0.72513(19) 0.75974(6) 0.0214(3) Uani 1 1 d . . . . .
H8 H 0.273641 0.691072 0.791171 0.026 Uiso 1 1 calc R . . . .
C9 C 0.38390(11) 0.86143(19) 0.76817(6) 0.0210(3) Uani 1 1 d . . . . .
H9 H 0.386623 0.918278 0.805727 0.025 Uiso 1 1 calc R . . . .
C10 C 0.44739(11) 0.91681(18) 0.72279(6) 0.0190(3) Uani 1 1 d . . . . .
H10 H 0.493008 1.010308 0.728819 0.023 Uiso 1 1 calc R . . . .
C11 C 0.44164(10) 0.83049(17) 0.66838(6) 0.0146(3) Uani 1 1 d . . . . .
C12 C 0.60436(12) 0.8770(2) 0.61734(7) 0.0269(4) Uani 1 1 d . . . . .
H12A H 0.630709 0.821087 0.653830 0.032 Uiso 1 1 calc R . . . .
H12B H 0.628536 0.999416 0.615471 0.032 Uiso 1 1 calc R . . . .
C13 C 0.63584(11) 0.7739(2) 0.56151(7) 0.0238(3) Uani 1 1 d . . . . .
H13A H 0.646765 0.853659 0.527390 0.029 Uiso 1 1 calc R . . . .
H13B H 0.697628 0.706522 0.568902 0.029 Uiso 1 1 calc R . . . .
H2 H 0.4041(14) 0.773(3) 0.4902(9) 0.038(5) Uiso 1 1 d . . . . .

loop_
_atom_site_aniso_label
_atom_site_aniso_U_11
_atom_site_aniso_U_22
_atom_site_aniso_U_33
_atom_site_aniso_U_23
_atom_site_aniso_U_13
_atom_site_aniso_U_12
O1 0.0178(5) 0.0225(5) 0.0230(5) 0.0024(4) 0.0029(4) 0.0075(4)
O2 0.0328(6) 0.0199(5) 0.0165(5) 0.0028(4) -0.0024(4) 0.0066(4)
N1 0.0175(6) 0.0144(5) 0.0163(6) 0.0010(4) 0.0041(4) 0.0004(4)
N2 0.0145(6) 0.0112(5) 0.0156(5) 0.0012(4) 0.0008(4) 0.0017(4)
N3 0.0217(7) 0.0144(5) 0.0152(6) -0.0012(4) 0.0026(5) -0.0017(5)
C1 0.0171(7) 0.0158(6) 0.0114(6) -0.0014(5) 0.0006(5) 0.0009(5)
C2 0.0136(6) 0.0119(6) 0.0147(6) 0.0003(5) -0.0007(5) 0.0025(5)
C3 0.0201(7) 0.0123(6) 0.0126(6) 0.0001(5) 0.0008(5) 0.0022(5)
C4 0.0206(8) 0.0134(6) 0.0309(8) 0.0041(6) -0.0015(6) -0.0018(5)
C5 0.0163(7) 0.0216(7) 0.0193(7) -0.0043(5) -0.0033(5) 0.0029(5)
C6 0.0145(7) 0.0144(6) 0.0140(6) 0.0000(5) -0.0010(5) 0.0041(5)
C7 0.0146(7) 0.0194(6) 0.0199(7) 0.0020(5) 0.0010(5) 0.0026(5)
C8 0.0205(7) 0.0272(7) 0.0164(7) 0.0036(6) 0.0045(6) 0.0086(6)
C9 0.0251(8) 0.0251(7) 0.0127(6) -0.0037(5) -0.0026(6) 0.0105(6)
C10 0.0210(7) 0.0172(6) 0.0186(7) -0.0027(5) -0.0035(5) 0.0023(5)
C11 0.0157(7) 0.0139(6) 0.0142(6) 0.0009(5) 0.0003(5) 0.0033(5)
C12 0.0230(8) 0.0279(8) 0.0296(8) -0.0083(6) 0.0084(6) -0.0104(6)
C13 0.0228(8) 0.0221(7) 0.0265(8) -0.0016(6) 0.0090(6) -0.0064(6)

loop_
_atom_type_symbol
_atom_type_description
_atom_type_scat_dispersion_real
_atom_type_scat_dispersion_imag
_atom_type_scat_source
C C 0.0033 0.0016 'International Tables Vol C Tables 4.2.6.8 and 6.1.1.4'
H H 0.0000 0.0000 'International Tables Vol C Tables 4.2.6.8 and 6.1.1.4'
N N 0.0061 0.0033 'International Tables Vol C Tables 4.2.6.8 and 6.1.1.4'
O O 0.0106 0.0060 'International Tables Vol C Tables 4.2.6.8 and 6.1.1.4'

loop_
_geom_angle_atom_site_label_1
_geom_angle_atom_site_label_2
_geom_angle_atom_site_label_3
_geom_angle
_geom_angle_site_symmetry_1
_geom_angle_site_symmetry_3
_geom_angle_publ_flag
C3 O2 H2 109.3(12) . . ?
C1 N1 C3 108.48(10) . . ?
C1 N1 C13 118.47(12) . . ?
C3 N1 C13 106.58(11) . . ?
C1 N2 C2 113.74(11) . . ?
C1 N2 C4 122.60(11) . . ?
C4 N2 C2 123.19(11) . . ?
C11 N3 C3 107.77(11) . . ?
C11 N3 C12 120.16(12) . . ?
C12 N3 C3 109.56(11) . . ?
O1 C1 N1 124.09(12) . . ?
O1 C1 N2 126.17(13) . . ?
N2 C1 N1 109.72(11) . . ?
N2 C2 C3 100.44(10) . . ?
N2 C2 C5 112.03(11) . . ?
N2 C2 C6 110.72(10) . . ?
C5 C2 C3 116.14(11) . . ?
C5 C2 C6 114.45(11) . . ?
C6 C2 C3 101.83(10) . . ?
O2 C3 N1 113.45(11) . . ?
O2 C3 N3 108.64(10) . . ?
O2 C3 C2 115.23(11) . . ?
N1 C3 N3 105.58(11) . . ?
N1 C3 C2 106.07(10) . . ?
N3 C3 C2 107.30(10) . . ?
N2 C4 H4A 109.5 . . ?
N2 C4 H4B 109.5 . . ?
N2 C4 H4C 109.5 . . ?
H4A C4 H4B 109.5 . . ?
H4A C4 H4C 109.5 . . ?
H4B C4 H4C 109.5 . . ?
C2 C5 H5A 109.5 . . ?
C2 C5 H5B 109.5 . . ?
C2 C5 H5C 109.5 . . ?
H5A C5 H5B 109.5 . . ?
H5A C5 H5C 109.5 . . ?
H5B C5 H5C 109.5 . . ?
C7 C6 C2 129.55(13) . . ?
C7 C6 C11 121.05(12) . . ?
C11 C6 C2 109.30(11) . . ?
C6 C7 H7 120.7 . . ?
C6 C7 C8 118.62(13) . . ?
C8 C7 H7 120.7 . . ?
C7 C8 H8 119.9 . . ?
C9 C8 C7 120.17(14) . . ?
C9 C8 H8 119.9 . . ?
C8 C9 H9 119.2 . . ?
C8 C9 C10 121.55(13) . . ?
C10 C9 H9 119.2 . . ?
C9 C10 H10 121.1 . . ?
C11 C10 C9 117.76(13) . . ?
C11 C10 H10 121.1 . . ?
C6 C11 N3 112.30(12) . . ?
C10 C11 N3 126.86(13) . . ?
C10 C11 C6 120.82(13) . . ?
N3 C12 H12A 110.9 . . ?
N3 C12 H12B 110.9 . . ?
N3 C12 C13 104.12(12) . . ?
H12A C12 H12B 109.0 . . ?
C13 C12 H12A 110.9 . . ?
C13 C12 H12B 110.9 . . ?
N1 C13 C12 103.82(11) . . ?
N1 C13 H13A 111.0 . . ?
N1 C13 H13B 111.0 . . ?
C12 C13 H13A 111.0 . . ?
C12 C13 H13B 111.0 . . ?
H13A C13 H13B 109.0 . . ?

loop_
_geom_bond_atom_site_label_1
_geom_bond_atom_site_label_2
_geom_bond_distance
_geom_bond_site_symmetry_2
_geom_bond_publ_flag
O1 C1 1.2338(16) . ?
O2 C3 1.4091(16) . ?
O2 H2 0.96(2) . ?
N1 C1 1.3979(17) . ?
N1 C3 1.4570(17) . ?
N1 C13 1.4717(18) . ?
N2 C1 1.3454(17) . ?
N2 C2 1.4706(16) . ?
N2 C4 1.4509(17) . ?
N3 C3 1.4727(17) . ?
N3 C11 1.4089(17) . ?
N3 C12 1.467(2) . ?
C2 C3 1.5588(18) . ?
C2 C5 1.5159(19) . ?
C2 C6 1.5207(18) . ?
C4 H4A 0.9800 . ?
C4 H4B 0.9800 . ?
C4 H4C 0.9800 . ?
C5 H5A 0.9800 . ?
C5 H5B 0.9800 . ?
C5 H5C 0.9800 . ?
C6 C7 1.3810(19) . ?
C6 C11 1.3951(19) . ?
C7 H7 0.9500 . ?
C7 C8 1.397(2) . ?
C8 H8 0.9500 . ?
C8 C9 1.389(2) . ?
C9 H9 0.9500 . ?
C9 C10 1.395(2) . ?
C10 H10 0.9500 . ?
C10 C11 1.3915(19) . ?
C12 H12A 0.9900 . ?
C12 H12B 0.9900 . ?
C12 C13 1.540(2) . ?
C13 H13A 0.9900 . ?
C13 H13B 0.9900 . ?

loop_
_geom_hbond_atom_site_label_D
_geom_hbond_atom_site_label_H
_geom_hbond_atom_site_label_A
_geom_hbond_distance_DH
_geom_hbond_distance_HA
_geom_hbond_distance_DA
_geom_hbond_angle_DHA
_geom_hbond_site_symmetry_A
_geom_hbond_publ_flag
O2 H2 O1 0.96(2) 1.96(2) 2.9169(15) 177.8(18) 5_666 yes
